data_7027830
loop_
_publ_author_name
'Calderazzo, Fausto'
'Labella, Luca'
'Marchetti, Fabio'

_publ_contact_author
;
        Fausto Calderazzo
        Dipartimento di Chimica e Chimica Industriale
        Universita' di Pisa
        Via Risorgimento, 35
        56126 Pisa
        Italy
;
_publ_section_title
;
 Synthesis, crystal structure and polymorphism of a \m-oxo bridged
 binuclear iron(III) complex of 2,2&#x2032;&#x2236;
 6&#x2032;,2&#x2033;&#x2236;6&#x2033;,2&#x2034;-quaterpyridine
;
_journal_issue 9
_journal_name_full 'Journal of the Chemical Society, Dalton Transactions'
_journal_page_first 1485
_journal_paper_doi 10.1039/a707623a
_journal_year 1998
_chemical_formula_moiety '[(Fe(C20H14N4)(H2O))2(\m-O)](ClO4)4.2H2O'
_chemical_formula_sum 'C40 H36 Cl4 Fe2 N8 O21'
_chemical_formula_weight 1218.27
_chemical_name_systematic
; 
bis-2,2':6',2'':6'',2''-quaterpyridine-bis-aquo-\m-oxo-diiron(III)
perchlorate dihydrate
;
_space_group_IT_number 14
_symmetry_cell_setting monoclinic
_symmetry_space_group_name_Hall '-P 2yn'
_symmetry_space_group_name_H-M 'P 1 21/n 1'
_atom_sites_solution_hydrogens geom
_atom_sites_solution_primary direct
_atom_sites_solution_secondary difmap
_audit_creation_method SHELXL
_cell_angle_alpha 90.00
_cell_angle_beta 105.52(3)
_cell_angle_gamma 90.00
_cell_formula_units_Z 2
_cell_length_a 13.080(3)
_cell_length_b 14.045(3)
_cell_length_c 13.778(3)
_cell_measurement_reflns_used 17
_cell_measurement_temperature 296
_cell_measurement_theta_max 10.1
_cell_measurement_theta_min 8.4
_cell_volume 2438.8(10)
_computing_cell_refinement 'Siemens XSCANS'
_computing_data_collection 'Siemens XSCANS'
_computing_data_reduction 'Siemens XSCANS'
_computing_molecular_graphics 'Siemens SHELXTL'
_computing_publication_material 'Siemens SHELXTL'
_computing_structure_refinement 'Siemens SHELXTL'
_computing_structure_solution SIR92
_diffrn_ambient_temperature 293(2)
_diffrn_measurement_device 'Siemens P4'
_diffrn_measurement_method '2\q/\w scans'
_diffrn_radiation_monochromator graphite
_diffrn_radiation_source 'fine-focus sealed tube'
_diffrn_radiation_type MoK\a
_diffrn_radiation_wavelength 0.71073
_diffrn_reflns_av_R_equivalents 0.0403
_diffrn_reflns_av_sigmaI/netI 0.0837
_diffrn_reflns_limit_h_max 13
_diffrn_reflns_limit_h_min -1
_diffrn_reflns_limit_k_max 14
_diffrn_reflns_limit_k_min -1
_diffrn_reflns_limit_l_max 13
_diffrn_reflns_limit_l_min -14
_diffrn_reflns_number 3472
_diffrn_reflns_theta_max 21.25
_diffrn_reflns_theta_min 1.91
_diffrn_standards_decay_% 4.07
_diffrn_standards_interval_count 97
_diffrn_standards_number 3
_exptl_absorpt_coefficient_mu 0.903
_exptl_absorpt_correction_T_max 0.6546
_exptl_absorpt_correction_T_min 0.6136
_exptl_absorpt_correction_type empirical
_exptl_crystal_colour ruby-red
_exptl_crystal_density_diffrn 1.659
_exptl_crystal_description prism
_exptl_crystal_F_000 1240
_exptl_crystal_size_max '0.31 mm'
_exptl_crystal_size_mid '0.20 mm'
_exptl_crystal_size_min '0.14 mm'
_refine_diff_density_max 1.683
_refine_diff_density_min -0.683
_refine_diff_density_rms 0.117
_refine_ls_extinction_method none
_refine_ls_goodness_of_fit_all 1.049
_refine_ls_goodness_of_fit_obs 1.120
_refine_ls_matrix_type full
_refine_ls_number_parameters 320
_refine_ls_number_reflns 2702
_refine_ls_number_restraints 6
_refine_ls_restrained_S_all 1.050
_refine_ls_restrained_S_obs 1.118
_refine_ls_R_factor_all 0.1383
_refine_ls_R_factor_obs 0.0868
_refine_ls_shift/esd_max 0.001
_refine_ls_shift/esd_mean 0.000
_refine_ls_structure_factor_coef Fsqd
_refine_ls_weighting_details 'w=1/[\s^2^(Fo^2^)+(0.1440P)^2^+14.0219P] where P=(Fo^2^+2Fc^2^)/3'
_refine_ls_weighting_scheme calc
_refine_ls_wR_factor_all 0.2740
_refine_ls_wR_factor_obs 0.2260
_reflns_number_observed 1711
_reflns_number_total 2703
_reflns_observed_criterion >2sigma(I)
_cod_data_source_file a707623sup1.cif
_cod_data_source_block 1M-RT
_cod_depositor_comments
;
The following automatic conversions were performed:
'_publ_contact_autor' tag replaced with '_publ_contact_author'.

Automatic conversion script
Id: cif_correct_tags 1440 2010-10-19 06:21:57Z saulius 

The following automatic conversions were performed:

'_cell_measurement_temperature' value '296 K' was changed to '296' -
the value should be numeric and without a unit
designator.

'_symmetry_cell_setting' value 'Monoclinic' changed to
'monoclinic' according to
/home/saulius/struct/CIF-dictionaries/cif_core.dic dictionary named
'cif_core.dic' version 2.4.2 from 2011-04-26.

Automatic conversion script
Id: cif_fix_values 1891 2012-01-12 08:04:46Z andrius 

The following automatic conversions were performed:

'_refine_ls_weighting_scheme' value 'calc
w=1/[\s^2^(Fo^2^)+(0.1440P)^2^+14.0219P] where P=(Fo^2^+2Fc^2^)/3'
was changed to 'calc'. New tag '_refine_ls_weighting_details' was
created. The value of the new tag was set to
'w=1/[\s^2^(Fo^2^)+(0.1440P)^2^+14.0219P] where P=(Fo^2^+2Fc^2^)/3'.

Automatic conversion script
Id: cif_fix_values 3143 2015-03-26 13:38:13Z robertas 
;
_cod_original_cell_volume 2438.8(8)
_cod_original_sg_symbol_H-M P2(1)/n
_cod_database_code 7027830

loop_
_symmetry_equiv_pos_as_xyz
'x, y, z'
'-x+1/2, y+1/2, -z+1/2'
'-x, -y, -z'
'x-1/2, -y-1/2, z-1/2'

loop_
_atom_site_aniso_label
_atom_site_aniso_U_11
_atom_site_aniso_U_22
_atom_site_aniso_U_33
_atom_site_aniso_U_23
_atom_site_aniso_U_13
_atom_site_aniso_U_12
Fe 0.0393(11) 0.0409(11) 0.0364(10) -0.0049(8) 0.0150(8) 0.0011(9)
O1 0.055(8) 0.043(8) 0.047(7) -0.011(6) 0.022(6) 0.005(6)
OW1 0.057(6) 0.045(6) 0.104(8) 0.003(5) 0.030(6) 0.001(5)
N1 0.047(6) 0.035(6) 0.052(7) -0.012(5) 0.015(6) 0.005(5)
N2 0.053(7) 0.039(6) 0.057(7) -0.011(5) 0.037(6) -0.001(5)
N3 0.055(7) 0.034(6) 0.031(6) 0.000(4) 0.012(5) 0.000(5)
N4 0.034(6) 0.051(7) 0.048(7) -0.004(5) 0.017(5) 0.010(5)
C1 0.054(9) 0.052(9) 0.061(10) -0.005(7) 0.009(8) 0.004(7)
C2 0.049(9) 0.058(10) 0.074(10) 0.008(8) -0.006(9) 0.008(8)
C3 0.032(8) 0.069(11) 0.111(15) 0.005(10) 0.013(10) 0.008(8)
C4 0.047(10) 0.047(9) 0.116(15) -0.008(9) 0.033(10) 0.003(7)
C5 0.040(8) 0.040(8) 0.087(11) -0.015(7) 0.034(8) -0.005(6)
C6 0.057(9) 0.041(8) 0.061(9) -0.022(7) 0.037(8) -0.004(7)
C7 0.069(10) 0.077(11) 0.086(12) -0.023(9) 0.053(10) -0.013(9)
C8 0.098(15) 0.087(13) 0.069(12) -0.001(9) 0.049(11) -0.027(11)
C9 0.078(12) 0.063(10) 0.054(9) -0.007(8) 0.032(9) 0.000(9)
C10 0.085(11) 0.043(8) 0.037(8) -0.013(6) 0.036(8) 0.004(8)
C11 0.059(9) 0.035(7) 0.037(8) -0.002(6) 0.007(7) 0.002(6)
C12 0.100(13) 0.046(9) 0.037(8) -0.002(6) 0.018(8) -0.008(8)
C13 0.064(11) 0.077(11) 0.050(10) -0.006(8) -0.007(8) 0.012(8)
C14 0.047(9) 0.059(9) 0.054(9) 0.005(7) 0.001(7) 0.003(7)
C15 0.043(8) 0.040(8) 0.048(8) -0.005(6) 0.009(7) 0.003(6)
C16 0.043(8) 0.034(7) 0.062(9) -0.008(6) 0.025(7) 0.003(6)
C17 0.050(9) 0.044(9) 0.080(11) -0.006(7) 0.011(8) 0.007(7)
C18 0.052(10) 0.085(12) 0.074(11) -0.013(9) 0.041(9) -0.007(8)
C19 0.070(11) 0.086(12) 0.064(10) 0.005(9) 0.038(10) -0.002(9)
C20 0.061(9) 0.077(11) 0.045(9) 0.002(8) 0.023(7) 0.007(8)
OW2 0.089(9) 0.094(10) 0.248(19) 0.061(11) 0.056(11) -0.012(8)
Cl1 0.056(2) 0.062(2) 0.048(2) -0.007(2) 0.016(2) -0.001(2)
O2 0.239(22) 0.061(10) 0.212(19) 0.000(11) 0.058(17) -0.004(11)
O3 0.107(10) 0.139(12) 0.080(8) -0.025(8) 0.036(7) -0.026(9)
O4 0.062(9) 0.314(26) 0.117(11) -0.036(14) -0.004(8) 0.044(12)
O5 0.127(12) 0.222(18) 0.076(8) -0.014(10) 0.055(8) -0.078(12)
Cl2 0.100(3) 0.078(3) 0.058(2) -0.013(2) 0.002(2) -0.004(3)

loop_
_atom_site_label
_atom_site_type_symbol
_atom_site_fract_x
_atom_site_fract_y
_atom_site_fract_z
_atom_site_U_iso_or_equiv
_atom_site_thermal_displace_type
_atom_site_occupancy
_atom_site_calc_flag
_atom_site_refinement_flags
Fe Fe 0.98192(13) 0.38254(12) 0.45129(12) 0.0379(6) Uani 1 d .
O1 O 1.0000 0.5000 0.5000 0.047(3) Uani 1 d S
OW1 O 0.9710(7) 0.2378(7) 0.4681(8) 0.067(3) Uani 1 d D
HW1A H 0.9163 0.2177 0.4324 0.080 Uiso 1 d D
HW1B H 1.0150 0.2006 0.4586 0.080 Uiso 1 d D
N1 N 1.1495(8) 0.3547(7) 0.5233(8) 0.045(3) Uani 1 d .
N2 N 1.0576(8) 0.3753(7) 0.3336(8) 0.045(3) Uani 1 d .
N3 N 0.8593(8) 0.3977(7) 0.3162(7) 0.040(3) Uani 1 d .
N4 N 0.8334(8) 0.3793(7) 0.4957(8) 0.043(3) Uani 1 d .
C1 C 1.1893(11) 0.3490(10) 0.6229(11) 0.057(4) Uani 1 d .
H1 H 1.1438(11) 0.3529(10) 0.6643(11) 0.068 Uiso 1 calc R
C2 C 1.2984(12) 0.3372(10) 0.6666(12) 0.065(4) Uani 1 d .
H2 H 1.3260(12) 0.3357(10) 0.7361(12) 0.078 Uiso 1 calc R
C3 C 1.3617(12) 0.3281(11) 0.6050(15) 0.072(5) Uani 1 d .
H3 H 1.4340(12) 0.3185(11) 0.6326(15) 0.086 Uiso 1 calc R
C4 C 1.3215(12) 0.3326(10) 0.4998(15) 0.068(5) Uani 1 d .
H4 H 1.3654(12) 0.3258(10) 0.4571(15) 0.082 Uiso 1 calc R
C5 C 1.2149(10) 0.3474(9) 0.4633(11) 0.053(4) Uani 1 d .
C6 C 1.1623(11) 0.3594(9) 0.3550(10) 0.049(4) Uani 1 d .
C7 C 1.2111(13) 0.3538(11) 0.2794(13) 0.071(5) Uani 1 d .
H7 H 1.2835(13) 0.3417(11) 0.2931(13) 0.085 Uiso 1 calc R
C8 C 1.1500(16) 0.3666(13) 0.1817(13) 0.079(5) Uani 1 d .
H8 H 1.1826(16) 0.3651(13) 0.1294(13) 0.095 Uiso 1 calc R
C9 C 1.0467(14) 0.3810(11) 0.1604(11) 0.062(4) Uani 1 d .
H9 H 1.0068(14) 0.3871(11) 0.0939(11) 0.075 Uiso 1 calc R
C10 C 0.9994(12) 0.3867(9) 0.2367(10) 0.051(4) Uani 1 d .
C11 C 0.8856(11) 0.4026(8) 0.2268(9) 0.044(3) Uani 1 d .
C12 C 0.8059(14) 0.4133(10) 0.1375(10) 0.061(4) Uani 1 d .
H12 H 0.8221(14) 0.4151(10) 0.0758(10) 0.073 Uiso 1 calc R
C13 C 0.7003(13) 0.4212(11) 0.1429(11) 0.068(4) Uani 1 d .
H13 H 0.6464(13) 0.4301(11) 0.0839(11) 0.082 Uiso 1 calc R
C14 C 0.6757(11) 0.4161(10) 0.2314(10) 0.056(4) Uani 1 d .
H14 H 0.6054(11) 0.4195(10) 0.2337(10) 0.067 Uiso 1 calc R
C15 C 0.7566(10) 0.4057(9) 0.3191(9) 0.044(3) Uani 1 d .
C16 C 0.7451(10) 0.4005(9) 0.4237(10) 0.044(3) Uani 1 d .
C17 C 0.6489(11) 0.4171(10) 0.4480(12) 0.060(4) Uani 1 d .
H17 H 0.5874(11) 0.4309(10) 0.3978(12) 0.072 Uiso 1 calc R
C18 C 0.6473(12) 0.4128(11) 0.5461(12) 0.066(4) Uani 1 d .
H18 H 0.5849(12) 0.4260(11) 0.5636(12) 0.079 Uiso 1 calc R
C19 C 0.7347(13) 0.3899(12) 0.6172(12) 0.070(4) Uani 1 d .
H19 H 0.7331(13) 0.3852(12) 0.6841(12) 0.084 Uiso 1 calc R
C20 C 0.8286(12) 0.3730(11) 0.5904(10) 0.059(4) Uani 1 d .
H20 H 0.8895(12) 0.3569(11) 0.6403(10) 0.071 Uiso 1 calc R
OW2 O 0.8087(11) 0.1454(10) 0.4892(14) 0.142(6) Uani 1 d D
HW2A H 0.8322 0.1002 0.5207 0.170 Uiso 1 d D
HW2B H 0.7553 0.1321 0.4444 0.170 Uiso 1 d D
Cl1 Cl 1.0985(3) 0.0594(3) 0.3381(2) 0.0548(10) Uani 1 d .
O2 O 1.0859(18) 0.1549(11) 0.3249(15) 0.171(8) Uani 1 d .
O3 O 1.0645(10) 0.0144(11) 0.2429(9) 0.107(4) Uani 1 d .
O4 O 1.2040(11) 0.0375(17) 0.3828(12) 0.170(8) Uani 1 d .
O5 O 1.0344(12) 0.0297(13) 0.3999(9) 0.136(6) Uani 1 d .
Cl2 Cl 0.5215(4) 0.1781(3) 0.3541(3) 0.0824(14) Uani 1 d .
O9 O 0.4725(17) 0.2623(16) 0.3038(16) 0.174(7) Uiso 1 d .
O8 O 0.4409(36) 0.1183(31) 0.3697(30) 0.338(20) Uiso 1 d .
O7 O 0.5360(21) 0.1119(19) 0.2889(21) 0.217(10) Uiso 1 d .
O6 O 0.5713(23) 0.1963(21) 0.4472(22) 0.239(11) Uiso 1 d .

loop_
_atom_type_symbol
_atom_type_description
_atom_type_scat_dispersion_real
_atom_type_scat_dispersion_imag
_atom_type_scat_source
C C 0.0033 0.0016 'International Tables Vol C Tables 4.2.6.8 and 6.1.1.4'
H H 0.0000 0.0000 'International Tables Vol C Tables 4.2.6.8 and 6.1.1.4'
N N 0.0061 0.0033 'International Tables Vol C Tables 4.2.6.8 and 6.1.1.4'
O O 0.0106 0.0060 'International Tables Vol C Tables 4.2.6.8 and 6.1.1.4'
Cl Cl 0.1484 0.1585 'International Tables Vol C Tables 4.2.6.8 and 6.1.1.4'
Fe Fe 0.3463 0.8444 'International Tables Vol C Tables 4.2.6.8 and 6.1.1.4'

loop_
_geom_angle_atom_site_label_1
_geom_angle_atom_site_label_2
_geom_angle_atom_site_label_3
_geom_angle
_geom_angle_site_symmetry_3
O1 Fe OW1 152.1(3) .
O1 Fe N2 107.0(3) .
OW1 Fe N2 95.7(4) .
O1 Fe N3 103.4(3) .
OW1 Fe N3 98.0(4) .
N2 Fe N3 74.4(4) .
O1 Fe N1 88.8(3) .
OW1 Fe N1 82.1(4) .
N2 Fe N1 73.8(4) .
N3 Fe N1 148.1(4) .
O1 Fe N4 87.2(3) .
OW1 Fe N4 81.6(4) .
N2 Fe N4 147.8(4) .
N3 Fe N4 74.2(4) .
N1 Fe N4 136.6(4) .
Fe O1 Fe 180.0 3_766
C1 N1 C5 119.5(12) .
C1 N1 Fe 123.1(9) .
C5 N1 Fe 117.4(9) .
C6 N2 C10 120.6(10) .
C6 N2 Fe 119.9(9) .
C10 N2 Fe 119.5(8) .
C15 N3 C11 120.7(10) .
C15 N3 Fe 120.3(8) .
C11 N3 Fe 118.9(8) .
C20 N4 C16 119.1(11) .
C20 N4 Fe 123.8(9) .
C16 N4 Fe 116.2(8) .
N1 C1 C2 121.4(14) .
C3 C2 C1 118.0(15) .
C2 C3 C4 121.7(14) .
C5 C4 C3 116.7(15) .
N1 C5 C4 122.7(14) .
N1 C5 C6 114.4(11) .
C4 C5 C6 122.9(13) .
N2 C6 C7 120.1(14) .
N2 C6 C5 114.5(10) .
C7 C6 C5 125.4(14) .
C6 C7 C8 118.1(15) .
C9 C8 C7 121.8(15) .
C8 C9 C10 119.3(15) .
N2 C10 C9 120.1(14) .
N2 C10 C11 113.3(10) .
C9 C10 C11 126.5(14) .
N3 C11 C12 119.6(12) .
N3 C11 C10 113.6(11) .
C12 C11 C10 126.6(12) .
C11 C12 C13 118.4(13) .
C14 C13 C12 121.3(13) .
C13 C14 C15 119.0(14) .
N3 C15 C14 120.9(12) .
N3 C15 C16 112.4(10) .
C14 C15 C16 126.7(12) .
N4 C16 C17 120.6(12) .
N4 C16 C15 115.9(10) .
C17 C16 C15 123.5(12) .
C18 C17 C16 118.9(13) .
C19 C18 C17 120.3(13) .
C18 C19 C20 119.3(14) .
N4 C20 C19 121.7(14) .
O2 Cl1 O4 110.4(13) .
O2 Cl1 O5 107.7(12) .
O4 Cl1 O5 110.4(11) .
O2 Cl1 O3 108.6(11) .
O4 Cl1 O3 109.9(9) .
O5 Cl1 O3 109.7(8) .
O6 Cl2 O7 132.4(18) .
O6 Cl2 O8 99.5(20) .
O7 Cl2 O8 86.2(20) .
O6 Cl2 O9 110.9(16) .
O7 Cl2 O9 111.9(14) .
O8 Cl2 O9 108.0(19) .

loop_
_geom_bond_atom_site_label_1
_geom_bond_atom_site_label_2
_geom_bond_distance
_geom_bond_site_symmetry_2
Fe O1 1.773(2) .
Fe OW1 2.056(9) .
Fe N2 2.117(9) .
Fe N3 2.117(9) .
Fe N1 2.186(10) .
Fe N4 2.188(9) .
O1 Fe 1.773(2) 3_766
N1 C1 1.33(2) .
N1 C5 1.34(2) .
N2 C6 1.34(2) .
N2 C10 1.36(2) .
N3 C15 1.36(2) .
N3 C11 1.37(2) .
N4 C20 1.33(2) .
N4 C16 1.34(2) .
C1 C2 1.40(2) .
C2 C3 1.34(2) .
C3 C4 1.40(2) .
C4 C5 1.37(2) .
C5 C6 1.48(2) .
C6 C7 1.36(2) .
C7 C8 1.38(2) .
C8 C9 1.32(2) .
C9 C10 1.36(2) .
C10 C11 1.47(2) .
C11 C12 1.39(2) .
C12 C13 1.41(2) .
C13 C14 1.34(2) .
C14 C15 1.38(2) .
C15 C16 1.49(2) .
C16 C17 1.40(2) .
C17 C18 1.36(2) .
C18 C19 1.33(2) .
C19 C20 1.39(2) .
Cl1 O2 1.36(2) .
Cl1 O4 1.387(14) .
Cl1 O5 1.408(12) .
Cl1 O3 1.417(12) .
Cl2 O6 1.30(3) .
Cl2 O7 1.34(3) .
Cl2 O8 1.41(5) .
Cl2 O9 1.43(2) .
